data_7003569
loop_
_publ_author_name
'G\"artner, Martin'
'G\"orls, Helmar'
'Westerhausen, Matthias'

_publ_section_title
;
 Synthesis and structural variations of substituted phenylamide
 complexes of the heavy alkaline earth metals calcium, strontium and
 barium
;
_journal_issue 12
_journal_name_full 'Dalton Transactions'
_journal_page_first 1574
_journal_page_last 1582
_journal_paper_doi 10.1039/b717267b
_journal_year 2008
_chemical_formula_sum 'C14 H20 F2 K N O4'
_chemical_formula_weight 343.41
_chemical_name_systematic
;
?
;
_space_group_IT_number 14
_symmetry_cell_setting monoclinic
_symmetry_space_group_name_Hall '-P 2yn'
_symmetry_space_group_name_H-M 'P 1 21/n 1'
_atom_sites_solution_hydrogens geom
_atom_sites_solution_primary direct
_atom_sites_solution_secondary difmap
_audit_creation_method SHELXL-97
_cell_angle_alpha 90.00
_cell_angle_beta 96.024(2)
_cell_angle_gamma 90.00
_cell_formula_units_Z 4
_cell_length_a 10.8620(3)
_cell_length_b 12.3064(5)
_cell_length_c 12.4436(4)
_cell_measurement_temperature 183(2)
_cell_volume 1654.18(10)
_computing_cell_refinement DENZO
_computing_data_collection COLLECT
_computing_data_reduction DENZO
_computing_molecular_graphics SHELXTL/PC
_computing_publication_material SHELXL-97
_computing_structure_refinement 'SHELXL-97 (Sheldrick, 1997)'
_computing_structure_solution 'SHELXS-97 (Sheldrick, 1990)'
_diffrn_ambient_temperature 183(2)
_diffrn_measured_fraction_theta_full 0.997
_diffrn_measured_fraction_theta_max 0.997
_diffrn_measurement_device_type KappaCCD
_diffrn_measurement_method 'phi- + omega-scan'
_diffrn_radiation_monochromator graphite
_diffrn_radiation_source 'fine-focus sealed tube'
_diffrn_radiation_type MoK\a
_diffrn_radiation_wavelength 0.71073
_diffrn_reflns_av_R_equivalents 0.0378
_diffrn_reflns_av_sigmaI/netI 0.0401
_diffrn_reflns_limit_h_max 13
_diffrn_reflns_limit_h_min -14
_diffrn_reflns_limit_k_max 15
_diffrn_reflns_limit_k_min -15
_diffrn_reflns_limit_l_max 16
_diffrn_reflns_limit_l_min -16
_diffrn_reflns_number 11525
_diffrn_reflns_theta_full 27.48
_diffrn_reflns_theta_max 27.48
_diffrn_reflns_theta_min 2.63
_exptl_absorpt_coefficient_mu 0.357
_exptl_absorpt_correction_T_max 0.9688
_exptl_absorpt_correction_T_min 0.9306
_exptl_absorpt_correction_type multi-scan
_exptl_absorpt_process_details
;
[c.f. r.h. blessing, acta cryst. (1995), a51, 33-38]
;
_exptl_crystal_colour colourless
_exptl_crystal_density_diffrn 1.379
_exptl_crystal_density_method 'not measured'
_exptl_crystal_description prism
_exptl_crystal_F_000 720
_exptl_crystal_size_max 0.04
_exptl_crystal_size_mid 0.04
_exptl_crystal_size_min 0.04
_refine_diff_density_max 0.696
_refine_diff_density_min -0.491
_refine_diff_density_rms 0.057
_refine_ls_extinction_method none
_refine_ls_goodness_of_fit_ref 1.034
_refine_ls_hydrogen_treatment mixed
_refine_ls_matrix_type full
_refine_ls_number_parameters 202
_refine_ls_number_reflns 3779
_refine_ls_number_restraints 0
_refine_ls_restrained_S_all 1.034
_refine_ls_R_factor_all 0.0779
_refine_ls_R_factor_gt 0.0495
_refine_ls_shift/su_max 0.000
_refine_ls_shift/su_mean 0.000
_refine_ls_structure_factor_coef Fsqd
_refine_ls_weighting_details 'calc w=1/[\s^2^(Fo^2^)+(0.0731P)^2^+0.7861P] where P=(Fo^2^+2Fc^2^)/3'
_refine_ls_weighting_scheme calc
_refine_ls_wR_factor_gt 0.1299
_refine_ls_wR_factor_ref 0.1478
_reflns_number_gt 2664
_reflns_number_total 3779
_reflns_threshold_expression >2sigma(I)
_cod_data_source_file b717267b.txt
_cod_data_source_block FO3215
_cod_original_sg_symbol_H-M P2(1)/n
_cod_database_code 7003569

loop_
_symmetry_equiv_pos_as_xyz
'x, y, z'
'-x+1/2, y+1/2, -z+1/2'
'-x, -y, -z'
'x-1/2, -y-1/2, z-1/2'

loop_
_atom_site_label
_atom_site_type_symbol
_atom_site_fract_x
_atom_site_fract_y
_atom_site_fract_z
_atom_site_U_iso_or_equiv
_atom_site_adp_type
_atom_site_occupancy
_atom_site_symmetry_multiplicity
_atom_site_calc_flag
_atom_site_refinement_flags
_atom_site_disorder_assembly
_atom_site_disorder_group
K1 K 0.62706(4) 0.00429(4) 0.41550(4) 0.03723(17) Uani 1 1 d . . .
F1 F 0.54346(19) 0.20091(17) 0.50223(15) 0.0769(6) Uani 1 1 d . . .
F2 F 0.21724(18) 0.1841(2) 0.22495(18) 0.0897(7) Uani 1 1 d . . .
O1 O 0.72588(16) 0.12294(14) 0.24964(15) 0.0502(5) Uani 1 1 d . . .
O2 O 0.82395(16) 0.32509(13) 0.19364(15) 0.0482(4) Uani 1 1 d . . .
O3 O 0.87099(15) 0.01106(15) 0.48324(15) 0.0497(5) Uani 1 1 d . . .
N1 N 0.3813(2) 0.07419(19) 0.37461(19) 0.0467(6) Uani 1 1 d . . .
C1 C 0.3782(2) 0.1834(2) 0.3637(2) 0.0442(6) Uani 1 1 d . . .
C2 C 0.4590(3) 0.2516(2) 0.4271(2) 0.0547(7) Uani 1 1 d . . .
C3 C 0.4678(4) 0.3662(3) 0.4198(4) 0.0911(14) Uani 1 1 d . . .
H3A H 0.5255 0.4081 0.4651 0.109 Uiso 1 1 calc R . .
C4 C 0.3817(5) 0.4129(3) 0.3378(4) 0.1073(19) Uani 1 1 d . . .
H4A H 0.3815 0.4894 0.3279 0.129 Uiso 1 1 calc R . .
C5 C 0.2987(4) 0.3501(3) 0.2725(4) 0.0919(15) Uani 1 1 d . . .
H5A H 0.2430 0.3828 0.2179 0.110 Uiso 1 1 calc R . .
C6 C 0.2985(3) 0.2430(3) 0.2877(3) 0.0628(8) Uani 1 1 d . . .
C7 C 0.8369(2) 0.1303(2) 0.1978(2) 0.0498(6) Uani 1 1 d . . .
H7A H 0.8164 0.1250 0.1186 0.060 Uiso 1 1 calc R . .
H7B H 0.8921 0.0688 0.2213 0.060 Uiso 1 1 calc R . .
C8 C 0.9029(2) 0.2349(2) 0.2246(2) 0.0489(6) Uani 1 1 d . . .
H8A H 0.9287 0.2382 0.3032 0.059 Uiso 1 1 calc R . .
H8B H 0.9782 0.2388 0.1863 0.059 Uiso 1 1 calc R . .
C9 C 0.7135(2) 0.3176(2) 0.2452(2) 0.0513(6) Uani 1 1 d . . .
H9A H 0.6585 0.3795 0.2225 0.062 Uiso 1 1 calc R . .
H9B H 0.7340 0.3218 0.3245 0.062 Uiso 1 1 calc R . .
C10 C 0.6477(2) 0.2132(2) 0.2165(2) 0.0481(6) Uani 1 1 d . . .
H10A H 0.5709 0.2094 0.2527 0.058 Uiso 1 1 calc R . .
H10B H 0.6245 0.2100 0.1375 0.058 Uiso 1 1 calc R . .
C11 C 0.9485(2) 0.1024(2) 0.5094(2) 0.0500(6) Uani 1 1 d . . .
H11A H 0.9587 0.1130 0.5887 0.060 Uiso 1 1 calc R . .
H11B H 0.9094 0.1685 0.4758 0.060 Uiso 1 1 calc R . .
C12 C 1.0732(2) 0.0854(2) 0.4696(2) 0.0500(6) Uani 1 1 d . . .
H12A H 1.0637 0.0787 0.3899 0.075 Uiso 1 1 calc R . .
H12C H 1.1271 0.1487 0.4895 0.075 Uiso 1 1 calc R . .
O4 O 0.47932(18) 0.11198(16) -0.02157(16) 0.0572(5) Uani 1 1 d . . .
C13 C 0.4004(3) 0.0506(3) 0.0385(3) 0.0676(8) Uani 1 1 d . . .
H13A H 0.3301 0.0223 -0.0108 0.081 Uiso 1 1 calc R . .
H13B H 0.3664 0.0982 0.0923 0.081 Uiso 1 1 calc R . .
C14 C 0.4681(3) -0.0425(3) 0.0954(3) 0.0677(9) Uani 1 1 d . . .
H14A H 0.5345 -0.0139 0.1484 0.081 Uiso 1 1 calc R . .
H14B H 0.4100 -0.0846 0.1354 0.081 Uiso 1 1 calc R . .
H1N1 H 0.340(4) 0.057(4) 0.338(4) 0.102 Uiso 1 1 d . . .

loop_
_atom_site_aniso_label
_atom_site_aniso_U_11
_atom_site_aniso_U_22
_atom_site_aniso_U_33
_atom_site_aniso_U_23
_atom_site_aniso_U_13
_atom_site_aniso_U_12
K1 0.0298(3) 0.0408(3) 0.0418(3) 0.0021(2) 0.00719(19) 0.0046(2)
F1 0.0778(12) 0.0833(13) 0.0671(11) -0.0247(10) -0.0049(9) 0.0165(10)
F2 0.0603(12) 0.1214(19) 0.0857(15) 0.0236(13) 0.0002(10) 0.0256(12)
O1 0.0482(10) 0.0486(10) 0.0551(11) 0.0131(8) 0.0124(8) -0.0051(8)
O2 0.0448(9) 0.0395(9) 0.0600(11) 0.0107(8) 0.0046(8) 0.0008(8)
O3 0.0305(8) 0.0623(12) 0.0553(11) 0.0143(9) -0.0007(8) -0.0009(8)
N1 0.0466(13) 0.0394(11) 0.0549(14) 0.0093(10) 0.0084(10) 0.0100(10)
C1 0.0438(13) 0.0407(13) 0.0522(14) 0.0110(11) 0.0245(11) 0.0138(11)
C2 0.0546(16) 0.0565(16) 0.0562(16) -0.0060(13) 0.0204(13) 0.0168(14)
C3 0.106(3) 0.0586(19) 0.122(3) 0.016(2) 0.079(3) 0.033(2)
C4 0.133(4) 0.050(2) 0.157(4) 0.037(3) 0.102(4) 0.038(2)
C5 0.096(3) 0.072(2) 0.118(3) 0.055(2) 0.062(3) 0.048(2)
C6 0.0485(16) 0.075(2) 0.0685(19) 0.0239(16) 0.0238(15) 0.0210(15)
C7 0.0476(14) 0.0438(14) 0.0603(16) 0.0068(12) 0.0161(12) 0.0070(12)
C8 0.0400(13) 0.0489(14) 0.0584(16) 0.0140(12) 0.0076(12) 0.0036(11)
C9 0.0507(15) 0.0498(15) 0.0539(15) -0.0079(12) 0.0073(12) 0.0076(12)
C10 0.0378(13) 0.0600(16) 0.0477(14) 0.0011(12) 0.0103(11) -0.0014(12)
C11 0.0426(13) 0.0527(15) 0.0550(16) 0.0083(12) 0.0063(11) -0.0009(12)
C12 0.0410(13) 0.0550(15) 0.0541(15) 0.0118(13) 0.0049(11) -0.0071(12)
O4 0.0665(12) 0.0481(11) 0.0581(12) -0.0005(9) 0.0114(10) 0.0011(9)
C13 0.0636(19) 0.069(2) 0.075(2) 0.0021(16) 0.0262(16) 0.0102(16)
C14 0.084(2) 0.0656(18) 0.0582(18) 0.0081(15) 0.0285(16) 0.0078(17)

loop_
_atom_type_symbol
_atom_type_description
_atom_type_scat_dispersion_real
_atom_type_scat_dispersion_imag
_atom_type_scat_source
C C 0.0033 0.0016 'International Tables Vol C Tables 4.2.6.8 and 6.1.1.4'
H H 0.0000 0.0000 'International Tables Vol C Tables 4.2.6.8 and 6.1.1.4'
N N 0.0061 0.0033 'International Tables Vol C Tables 4.2.6.8 and 6.1.1.4'
O O 0.0106 0.0060 'International Tables Vol C Tables 4.2.6.8 and 6.1.1.4'
F F 0.0171 0.0103 'International Tables Vol C Tables 4.2.6.8 and 6.1.1.4'
K K 0.2009 0.2494 'International Tables Vol C Tables 4.2.6.8 and 6.1.1.4'

loop_
_geom_angle_atom_site_label_1
_geom_angle_atom_site_label_2
_geom_angle_atom_site_label_3
_geom_angle
_geom_angle_site_symmetry_1
_geom_angle_site_symmetry_3
_geom_angle_publ_flag
O2 K1 O3 86.72(6) 2_645 . ?
O2 K1 N1 102.56(6) 2_645 3_656 ?
O3 K1 N1 81.12(6) . 3_656 ?
O2 K1 N1 113.46(6) 2_645 . ?
O3 K1 N1 159.11(7) . . ?
N1 K1 N1 98.76(6) 3_656 . ?
O2 K1 O1 86.80(5) 2_645 . ?
O3 K1 O1 77.09(5) . . ?
N1 K1 O1 155.74(6) 3_656 . ?
N1 K1 O1 97.84(6) . . ?
O2 K1 F1 170.32(6) 2_645 . ?
O3 K1 F1 101.42(6) . . ?
N1 K1 F1 84.04(6) 3_656 . ?
N1 K1 F1 58.00(6) . . ?
O1 K1 F1 89.91(6) . . ?
O2 K1 F1 71.32(5) 2_645 3_656 ?
O3 K1 F1 118.94(5) . 3_656 ?
N1 K1 F1 51.81(6) 3_656 3_656 ?
N1 K1 F1 74.95(6) . 3_656 ?
O1 K1 F1 151.02(5) . 3_656 ?
F1 K1 F1 108.48(5) . 3_656 ?
O2 K1 C1 128.17(6) 2_645 . ?
O3 K1 C1 138.93(6) . . ?
N1 K1 C1 106.87(6) 3_656 . ?
N1 K1 C1 21.34(7) . . ?
O1 K1 C1 83.41(5) . . ?
F1 K1 C1 42.28(6) . . ?
F1 K1 C1 95.16(5) 3_656 . ?
O2 K1 K1 118.21(4) 2_645 3_656 ?
O3 K1 K1 126.85(5) . 3_656 ?
N1 K1 K1 49.44(5) 3_656 3_656 ?
N1 K1 K1 49.31(5) . 3_656 ?
O1 K1 K1 143.55(4) . 3_656 ?
F1 K1 K1 60.86(5) . 3_656 ?
F1 K1 K1 47.62(3) 3_656 3_656 ?
C1 K1 K1 60.44(4) . 3_656 ?
C2 F1 K1 110.03(14) . . ?
C2 F1 K1 101.37(16) . 3_656 ?
K1 F1 K1 71.52(5) . 3_656 ?
C7 O1 C10 108.93(17) . . ?
C7 O1 K1 139.85(15) . . ?
C10 O1 K1 110.54(13) . . ?
C9 O2 C8 109.79(18) . . ?
C9 O2 K1 120.34(14) . 2_655 ?
C8 O2 K1 129.16(14) . 2_655 ?
C11 O3 C12 110.31(19) . 3_756 ?
C11 O3 K1 129.43(15) . . ?
C12 O3 K1 117.55(14) 3_756 . ?
C1 N1 K1 115.79(17) . 3_656 ?
C1 N1 K1 109.69(17) . . ?
K1 N1 K1 81.24(6) 3_656 . ?
C1 N1 H1N1 104(4) . . ?
K1 N1 H1N1 118(4) 3_656 . ?
K1 N1 H1N1 128(4) . . ?
N1 C1 C2 122.2(2) . . ?
N1 C1 C6 126.1(3) . . ?
C2 C1 C6 111.7(3) . . ?
N1 C1 K1 48.97(13) . . ?
C2 C1 K1 81.17(15) . . ?
C6 C1 K1 148.88(17) . . ?
F1 C2 C1 116.3(2) . . ?
F1 C2 C3 116.5(3) . . ?
C1 C2 C3 127.2(3) . . ?
C2 C3 C4 113.7(4) . . ?
C2 C3 H3A 123.1 . . ?
C4 C3 H3A 123.1 . . ?
C5 C4 C3 122.1(3) . . ?
C5 C4 H4A 118.9 . . ?
C3 C4 H4A 118.9 . . ?
C6 C5 C4 118.7(4) . . ?
C6 C5 H5A 120.7 . . ?
C4 C5 H5A 120.7 . . ?
C5 C6 F2 117.8(3) . . ?
C5 C6 C1 126.7(4) . . ?
F2 C6 C1 115.5(3) . . ?
O1 C7 C8 111.2(2) . . ?
O1 C7 H7A 109.4 . . ?
C8 C7 H7A 109.4 . . ?
O1 C7 H7B 109.4 . . ?
C8 C7 H7B 109.4 . . ?
H7A C7 H7B 108.0 . . ?
O2 C8 C7 110.4(2) . . ?
O2 C8 H8A 109.6 . . ?
C7 C8 H8A 109.6 . . ?
O2 C8 H8B 109.6 . . ?
C7 C8 H8B 109.6 . . ?
H8A C8 H8B 108.1 . . ?
O2 C9 C10 110.7(2) . . ?
O2 C9 H9A 109.5 . . ?
C10 C9 H9A 109.5 . . ?
O2 C9 H9B 109.5 . . ?
C10 C9 H9B 109.5 . . ?
H9A C9 H9B 108.1 . . ?
O1 C10 C9 110.1(2) . . ?
O1 C10 H10A 109.6 . . ?
C9 C10 H10A 109.6 . . ?
O1 C10 H10B 109.6 . . ?
C9 C10 H10B 109.6 . . ?
H10A C10 H10B 108.2 . . ?
O3 C11 C12 110.3(2) . . ?
O3 C11 H11A 109.6 . . ?
C12 C11 H11A 109.6 . . ?
O3 C11 H11B 109.6 . . ?
C12 C11 H11B 109.6 . . ?
H11A C11 H11B 108.1 . . ?
O3 C12 C11 109.7(2) 3_756 . ?
O3 C12 H12A 109.7 3_756 . ?
C11 C12 H12A 109.7 . . ?
O3 C12 H12C 109.7 3_756 . ?
C11 C12 H12C 109.7 . . ?
H12A C12 H12C 108.2 . . ?
C13 O4 C14 109.2(2) . 3_655 ?
O4 C13 C14 111.3(2) . . ?
O4 C13 H13A 109.4 . . ?
C14 C13 H13A 109.4 . . ?
O4 C13 H13B 109.4 . . ?
C14 C13 H13B 109.4 . . ?
H13A C13 H13B 108.0 . . ?
O4 C14 C13 111.5(3) 3_655 . ?
O4 C14 H14A 109.3 3_655 . ?
C13 C14 H14A 109.3 . . ?
O4 C14 H14B 109.3 3_655 . ?
C13 C14 H14B 109.3 . . ?
H14A C14 H14B 108.0 . . ?

loop_
_geom_bond_atom_site_label_1
_geom_bond_atom_site_label_2
_geom_bond_distance
_geom_bond_site_symmetry_2
_geom_bond_publ_flag
K1 O2 2.6726(17) 2_645 ?
K1 O3 2.6961(17) . ?
K1 N1 2.795(2) 3_656 ?
K1 N1 2.800(2) . ?
K1 O1 2.8300(17) . ?
K1 F1 2.8372(19) . ?
K1 F1 3.355(2) 3_656 ?
K1 C1 3.495(2) . ?
K1 K1 3.6428(9) 3_656 ?
F1 C2 1.387(3) . ?
F1 K1 3.355(2) 3_656 ?
F2 C6 1.330(4) . ?
O1 C7 1.429(3) . ?
O1 C10 1.432(3) . ?
O2 C9 1.422(3) . ?
O2 C8 1.430(3) . ?
O2 K1 2.6726(17) 2_655 ?
O3 C11 1.421(3) . ?
O3 C12 1.430(3) 3_756 ?
N1 C1 1.351(3) . ?
N1 K1 2.795(2) 3_656 ?
N1 H1N1 0.64(4) . ?
C1 C2 1.398(4) . ?
C1 C6 1.418(4) . ?
C2 C3 1.417(4) . ?
C3 C4 1.430(7) . ?
C3 H3A 0.9500 . ?
C4 C5 1.385(7) . ?
C4 H4A 0.9500 . ?
C5 C6 1.332(5) . ?
C5 H5A 0.9500 . ?
C7 C8 1.494(4) . ?
C7 H7A 0.9900 . ?
C7 H7B 0.9900 . ?
C8 H8A 0.9900 . ?
C8 H8B 0.9900 . ?
C9 C10 1.496(4) . ?
C9 H9A 0.9900 . ?
C9 H9B 0.9900 . ?
C10 H10A 0.9900 . ?
C10 H10B 0.9900 . ?
C11 C12 1.505(4) . ?
C11 H11A 0.9900 . ?
C11 H11B 0.9900 . ?
C12 O3 1.430(3) 3_756 ?
C12 H12A 0.9900 . ?
C12 H12C 0.9900 . ?
O4 C13 1.414(4) . ?
O4 C14 1.418(3) 3_655 ?
C13 C14 1.499(5) . ?
C13 H13A 0.9900 . ?
C13 H13B 0.9900 . ?
C14 O4 1.418(3) 3_655 ?
C14 H14A 0.9900 . ?
C14 H14B 0.9900 . ?
